data_4072907
loop_
_publ_author_name
'Zhao, Jian'
'Song, Haibin'
'Cui, Chunming'

_publ_section_title
;
 Synthesis and Reactions of Aluminum Sulfonamide Alkyls and Hydride
;
_journal_issue 8
_journal_name_full Organometallics
_journal_page_first 1947
_journal_paper_doi 10.1021/om0611296
_journal_volume 26
_journal_year 2007
_chemical_formula_moiety 'C58 H67 Al N2 O5 S2'
_chemical_formula_sum 'C58 H67 Al N2 O5 S2'
_chemical_formula_weight 963.24
_chemical_name_systematic
; 
 ? 
;
_space_group_IT_number 148
_symmetry_cell_setting trigonal
_symmetry_space_group_name_Hall '-R 3'
_symmetry_space_group_name_H-M 'R -3 :H'
_atom_sites_solution_hydrogens geom
_atom_sites_solution_primary direct
_atom_sites_solution_secondary difmap
_audit_creation_method SHELXL-97
_cell_angle_alpha 90.00
_cell_angle_beta 90.00
_cell_angle_gamma 120.00
_cell_formula_units_Z 18
_cell_length_a 46.107(3)
_cell_length_b 46.107(3)
_cell_length_c 13.1715(12)
_cell_measurement_reflns_used 9779
_cell_measurement_temperature 113(2)
_cell_measurement_theta_max 27.1
_cell_measurement_theta_min 1.5
_cell_volume 24249(3)
_computing_cell_refinement CrystalClear
_computing_data_collection CrystalClear
_computing_data_reduction CrystalClear
_computing_publication_material 'CrystalStructure 3.7.0'
_computing_structure_refinement 'SHELXL-97 (Sheldrick, 1997)'
_computing_structure_solution 'SHELXS-97 (Sheldrick, 1990)'
_diffrn_ambient_temperature 113(2)
_diffrn_detector_area_resol_mean 7.31
_diffrn_measured_fraction_theta_full 1.000
_diffrn_measured_fraction_theta_max 1.000
_diffrn_measurement_device_type 'Rigaku Saturn'
_diffrn_measurement_method \w
_diffrn_radiation_monochromator confocal
_diffrn_radiation_source 'rotating anode'
_diffrn_radiation_type MoK\a
_diffrn_radiation_wavelength 0.71070
_diffrn_reflns_av_R_equivalents 0.1372
_diffrn_reflns_av_sigmaI/netI 0.0900
_diffrn_reflns_limit_h_max 54
_diffrn_reflns_limit_h_min -54
_diffrn_reflns_limit_k_max 54
_diffrn_reflns_limit_k_min -54
_diffrn_reflns_limit_l_max 15
_diffrn_reflns_limit_l_min -15
_diffrn_reflns_number 61704
_diffrn_reflns_theta_full 25.00
_diffrn_reflns_theta_max 25.00
_diffrn_reflns_theta_min 1.53
_exptl_absorpt_coefficient_mu 0.164
_exptl_absorpt_correction_T_max 0.9935
_exptl_absorpt_correction_T_min 0.9806
_exptl_absorpt_correction_type multi-scan
_exptl_absorpt_process_details 'Jacobson, R. (1998) Private communication'
_exptl_crystal_colour colorless
_exptl_crystal_density_diffrn 1.187
_exptl_crystal_density_method 'not measured'
_exptl_crystal_description prism
_exptl_crystal_F_000 9252
_exptl_crystal_size_max 0.12
_exptl_crystal_size_mid 0.06
_exptl_crystal_size_min 0.04
_refine_diff_density_max 0.766
_refine_diff_density_min -0.470
_refine_diff_density_rms 0.065
_refine_ls_extinction_method none
_refine_ls_goodness_of_fit_ref 1.285
_refine_ls_hydrogen_treatment constr
_refine_ls_matrix_type full
_refine_ls_number_parameters 663
_refine_ls_number_reflns 9491
_refine_ls_number_restraints 286
_refine_ls_restrained_S_all 1.284
_refine_ls_R_factor_all 0.1487
_refine_ls_R_factor_gt 0.1206
_refine_ls_shift/su_max 0.000
_refine_ls_shift/su_mean 0.000
_refine_ls_structure_factor_coef Fsqd
_refine_ls_weighting_details 'calc w=1/[\s^2^(Fo^2^)+(0.0389P)^2^+159.4403P] where P=(Fo^2^+2Fc^2^)/3'
_refine_ls_weighting_scheme calc
_refine_ls_wR_factor_gt 0.2077
_refine_ls_wR_factor_ref 0.2192
_reflns_number_gt 7640
_reflns_number_total 9491
_reflns_threshold_expression >2sigma(I)
_cod_data_source_file om0611296si20070208_042706.cif
_cod_data_source_block shelxl
_cod_original_cell_volume 24250(3)
_cod_original_sg_symbol_H-M 'R -3:H'
_cod_database_code 4072907

loop_
_symmetry_equiv_pos_as_xyz
'x, y, z'
'-y, x-y, z'
'-x+y, -x, z'
'x+2/3, y+1/3, z+1/3'
'-y+2/3, x-y+1/3, z+1/3'
'-x+y+2/3, -x+1/3, z+1/3'
'x+1/3, y+2/3, z+2/3'
'-y+1/3, x-y+2/3, z+2/3'
'-x+y+1/3, -x+2/3, z+2/3'
'-x, -y, -z'
'y, -x+y, -z'
'x-y, x, -z'
'-x+2/3, -y+1/3, -z+1/3'
'y+2/3, -x+y+1/3, -z+1/3'
'x-y+2/3, x+1/3, -z+1/3'
'-x+1/3, -y+2/3, -z+2/3'
'y+1/3, -x+y+2/3, -z+2/3'
'x-y+1/3, x+2/3, -z+2/3'

loop_
_atom_site_label
_atom_site_type_symbol
_atom_site_fract_x
_atom_site_fract_y
_atom_site_fract_z
_atom_site_U_iso_or_equiv
_atom_site_adp_type
_atom_site_occupancy
_atom_site_symmetry_multiplicity
_atom_site_calc_flag
_atom_site_refinement_flags
_atom_site_disorder_assembly
_atom_site_disorder_group
S1 S 0.13597(3) 0.91050(3) 0.57195(10) 0.0274(3) Uani 1 1 d . . .
S2 S 0.23225(3) 0.94882(3) 0.77656(10) 0.0282(3) Uani 1 1 d . . .
Al1 Al 0.16986(4) 0.92831(4) 0.73959(12) 0.0248(4) Uani 1 1 d . . .
O1 O 0.14982(8) 0.94226(8) 0.6322(3) 0.0282(8) Uani 1 1 d . . .
O2 O 0.14684(9) 0.91308(9) 0.4687(3) 0.0344(9) Uani 1 1 d . . .
O3 O 0.20169(8) 0.91517(8) 0.7903(3) 0.0291(8) Uani 1 1 d . . .
O4 O 0.25979(9) 0.95037(10) 0.7219(3) 0.0369(9) Uani 1 1 d . . .
O5 O 0.15102(9) 0.93011(9) 0.8483(3) 0.0385(10) Uani 1 1 d . . .
N1 N 0.14816(10) 0.89184(10) 0.6478(3) 0.0247(9) Uani 1 1 d . . .
N2 N 0.21377(10) 0.96636(10) 0.7249(3) 0.0264(10) Uani 1 1 d . . .
C1 C 0.09221(12) 0.89283(12) 0.5678(4) 0.0280(12) Uani 1 1 d . . .
C2 C 0.07434(14) 0.86883(14) 0.4943(5) 0.0405(14) Uani 1 1 d . . .
H2 H 0.0855 0.8617 0.4487 0.049 Uiso 1 1 calc R . .
C3 C 0.04014(15) 0.85549(15) 0.4887(5) 0.0463(16) Uani 1 1 d . . .
H3 H 0.0278 0.8390 0.4387 0.056 Uiso 1 1 calc R . .
C4 C 0.02333(14) 0.86544(15) 0.5538(5) 0.0422(15) Uani 1 1 d . . .
C5 C 0.04163(15) 0.88937(16) 0.6267(5) 0.0483(17) Uani 1 1 d . . .
H5 H 0.0305 0.8965 0.6721 0.058 Uiso 1 1 calc R . .
C6 C 0.07614(14) 0.90307(15) 0.6342(5) 0.0431(15) Uani 1 1 d . . .
H6 H 0.0885 0.9193 0.6847 0.052 Uiso 1 1 calc R . .
C7 C -0.01406(15) 0.85162(17) 0.5453(6) 0.0591(19) Uani 1 1 d . . .
H7A H -0.0259 0.8280 0.5655 0.089 Uiso 1 1 calc R . .
H7B H -0.0198 0.8536 0.4750 0.089 Uiso 1 1 calc R . .
H7C H -0.0207 0.8643 0.5900 0.089 Uiso 1 1 calc R . .
C8 C 0.14319(14) 0.85896(13) 0.6222(4) 0.0326(13) Uani 1 1 d . . .
C9 C 0.11696(15) 0.83093(14) 0.6705(4) 0.0374(14) Uani 1 1 d . . .
C10 C 0.11141(18) 0.79917(15) 0.6427(5) 0.0504(17) Uani 1 1 d . . .
H10 H 0.0935 0.7798 0.6732 0.060 Uiso 1 1 calc R . .
C11 C 0.13131(19) 0.79547(16) 0.5724(5) 0.0550(19) Uani 1 1 d . . .
H11 H 0.1269 0.7737 0.5537 0.066 Uiso 1 1 calc R . .
C12 C 0.15778(18) 0.82343(16) 0.5287(5) 0.0488(17) Uani 1 1 d . . .
H12 H 0.1716 0.8206 0.4808 0.059 Uiso 1 1 calc R . .
C13 C 0.16481(15) 0.85581(14) 0.5534(4) 0.0367(14) Uani 1 1 d . . .
C14 C 0.09620(14) 0.83379(14) 0.7547(4) 0.0400(14) Uani 1 1 d . . .
H14 H 0.1023 0.8578 0.7596 0.048 Uiso 1 1 calc R . .
C15 C 0.10552(19) 0.82403(17) 0.8558(5) 0.0571(19) Uani 1 1 d . . .
H15A H 0.1004 0.8007 0.8525 0.086 Uiso 1 1 calc R . .
H15B H 0.0926 0.8265 0.9109 0.086 Uiso 1 1 calc R . .
H15C H 0.1295 0.8386 0.8687 0.086 Uiso 1 1 calc R . .
C16 C 0.05823(16) 0.81291(17) 0.7355(6) 0.065(2) Uani 1 1 d . . .
H16A H 0.0528 0.8199 0.6714 0.097 Uiso 1 1 calc R . .
H16B H 0.0462 0.8164 0.7912 0.097 Uiso 1 1 calc R . .
H16C H 0.0515 0.7891 0.7318 0.097 Uiso 1 1 calc R . .
C17 C 0.19620(15) 0.88564(15) 0.5108(4) 0.0387(14) Uani 1 1 d . . .
H17 H 0.1966 0.9066 0.5329 0.046 Uiso 1 1 calc R . .
C18 C 0.19655(17) 0.88494(17) 0.3946(4) 0.0496(16) Uani 1 1 d . . .
H18A H 0.1946 0.8638 0.3716 0.074 Uiso 1 1 calc R . .
H18B H 0.2176 0.9037 0.3696 0.074 Uiso 1 1 calc R . .
H18C H 0.1777 0.8868 0.3682 0.074 Uiso 1 1 calc R . .
C19 C 0.22746(16) 0.88607(16) 0.5537(5) 0.0482(16) Uani 1 1 d . . .
H19A H 0.2268 0.8862 0.6281 0.072 Uiso 1 1 calc R . .
H19B H 0.2476 0.9062 0.5298 0.072 Uiso 1 1 calc R . .
H19C H 0.2279 0.8661 0.5306 0.072 Uiso 1 1 calc R . .
C20 C 0.24712(12) 0.96475(12) 0.8982(4) 0.0273(12) Uani 1 1 d . . .
C21 C 0.22563(13) 0.95320(14) 0.9815(4) 0.0329(13) Uani 1 1 d . . .
H21 H 0.2027 0.9369 0.9728 0.040 Uiso 1 1 calc R . .
C22 C 0.23812(13) 0.96570(14) 1.0769(4) 0.0336(13) Uani 1 1 d . . .
H22 H 0.2234 0.9581 1.1336 0.040 Uiso 1 1 calc R . .
C23 C 0.27155(13) 0.98905(14) 1.0917(4) 0.0328(13) Uani 1 1 d . . .
C24 C 0.29246(14) 1.00073(13) 1.0068(4) 0.0370(14) Uani 1 1 d . . .
H24 H 0.3153 1.0173 1.0154 0.044 Uiso 1 1 calc R . .
C25 C 0.28062(13) 0.98869(13) 0.9104(4) 0.0322(13) Uani 1 1 d . . .
H25 H 0.2952 0.9967 0.8535 0.039 Uiso 1 1 calc R . .
C26 C 0.28502(15) 1.00160(16) 1.1960(4) 0.0445(15) Uani 1 1 d . . .
H26A H 0.2666 0.9981 1.2410 0.067 Uiso 1 1 calc R . .
H26B H 0.3016 1.0255 1.1927 0.067 Uiso 1 1 calc R . .
H26C H 0.2957 0.9893 1.2224 0.067 Uiso 1 1 calc R . .
C27 C 0.23250(12) 1.00072(12) 0.6898(4) 0.0276(12) Uani 1 1 d . . .
C28 C 0.23227(12) 1.02606(13) 0.7490(4) 0.0304(12) Uani 1 1 d . . .
C29 C 0.25121(14) 1.05904(14) 0.7151(4) 0.0385(14) Uani 1 1 d . . .
H29 H 0.2514 1.0765 0.7540 0.046 Uiso 1 1 calc R . .
C30 C 0.26965(14) 1.06699(14) 0.6268(5) 0.0428(15) Uani 1 1 d . . .
H30 H 0.2830 1.0897 0.6066 0.051 Uiso 1 1 calc R . .
C31 C 0.26852(14) 1.04167(15) 0.5678(4) 0.0402(15) Uani 1 1 d . . .
H31 H 0.2809 1.0473 0.5062 0.048 Uiso 1 1 calc R . .
C32 C 0.24963(13) 1.00784(13) 0.5962(4) 0.0333(13) Uani 1 1 d . . .
C33 C 0.21147(13) 1.01887(13) 0.8444(4) 0.0332(13) Uani 1 1 d . . .
H33 H 0.1998 0.9942 0.8575 0.040 Uiso 1 1 calc R . .
C34 C 0.23286(14) 1.03691(14) 0.9373(4) 0.0397(14) Uani 1 1 d . . .
H34A H 0.2501 1.0306 0.9463 0.060 Uiso 1 1 calc R . .
H34B H 0.2186 1.0305 0.9978 0.060 Uiso 1 1 calc R . .
H34C H 0.2436 1.0612 0.9273 0.060 Uiso 1 1 calc R . .
C35 C 0.18465(14) 1.02908(15) 0.8281(5) 0.0437(15) Uani 1 1 d . . .
H35A H 0.1956 1.0531 0.8133 0.066 Uiso 1 1 calc R . .
H35B H 0.1711 1.0242 0.8897 0.066 Uiso 1 1 calc R . .
H35C H 0.1702 1.0164 0.7710 0.066 Uiso 1 1 calc R . .
C36 C 0.24717(14) 0.98146(15) 0.5235(4) 0.0371(14) Uani 1 1 d . . .
H36 H 0.2353 0.9594 0.5593 0.045 Uiso 1 1 calc R . .
C37 C 0.28113(15) 0.98702(17) 0.4892(5) 0.0486(16) Uani 1 1 d . . .
H37A H 0.2925 1.0076 0.4488 0.073 Uiso 1 1 calc R . .
H37B H 0.2780 0.9680 0.4478 0.073 Uiso 1 1 calc R . .
H37C H 0.2948 0.9891 0.5488 0.073 Uiso 1 1 calc R . .
C38 C 0.22550(14) 0.97966(15) 0.4322(4) 0.0403(14) Uani 1 1 d . . .
H38A H 0.2033 0.9745 0.4561 0.060 Uiso 1 1 calc R . .
H38B H 0.2232 0.9621 0.3855 0.060 Uiso 1 1 calc R . .
H38C H 0.2362 1.0012 0.3968 0.060 Uiso 1 1 calc R . .
C39 C 0.12515(15) 0.91292(17) 0.9152(5) 0.0496(16) Uani 1 1 d . . .
H39 H 0.1164 0.8884 0.9052 0.059 Uiso 1 1 calc R . .
C40 C 0.13693(14) 0.92169(17) 1.0263(5) 0.0438(15) Uani 1 1 d . . .
C41 C 0.13159(17) 0.89722(19) 1.0936(6) 0.0581(19) Uani 1 1 d . . .
H41 H 0.1217 0.8747 1.0713 0.070 Uiso 1 1 calc R . .
C42 C 0.14036(16) 0.90481(19) 1.1934(5) 0.0579(19) Uani 1 1 d . . .
H42 H 0.1368 0.8874 1.2391 0.069 Uiso 1 1 calc R . .
C43 C 0.15411(15) 0.93678(18) 1.2288(5) 0.0504(17) Uani 1 1 d . . .
H43 H 0.1595 0.9415 1.2987 0.060 Uiso 1 1 calc R . .
C44 C 0.16013(17) 0.96227(18) 1.1622(5) 0.0601(19) Uani 1 1 d . . .
H44 H 0.1701 0.9847 1.1855 0.072 Uiso 1 1 calc R . .
C45 C 0.15132(17) 0.95463(18) 1.0588(5) 0.0572(19) Uani 1 1 d . . .
H45 H 0.1552 0.9719 1.0121 0.069 Uiso 1 1 calc R . .
C46 C 0.09627(14) 0.91979(16) 0.8967(4) 0.0407(14) Uani 1 1 d . . .
C47 C 0.1013(2) 0.94927(18) 0.8642(6) 0.065(2) Uani 1 1 d . . .
H47 H 0.1235 0.9666 0.8500 0.078 Uiso 1 1 calc R . .
C48 C 0.0758(3) 0.9550(2) 0.8509(7) 0.091(3) Uani 1 1 d . . .
H48 H 0.0803 0.9763 0.8276 0.109 Uiso 1 1 calc R . .
C49 C 0.0439(3) 0.9311(3) 0.8700(8) 0.097(3) Uani 1 1 d . . .
H49 H 0.0264 0.9361 0.8622 0.116 Uiso 1 1 calc R . .
C50 C 0.0362(2) 0.8990(3) 0.9010(7) 0.097(3) Uani 1 1 d . . .
H50 H 0.0137 0.8817 0.9118 0.116 Uiso 1 1 calc R . .
C51 C 0.06418(19) 0.89360(19) 0.9156(5) 0.065(2) Uani 1 1 d . . .
H51 H 0.0607 0.8725 0.9379 0.078 Uiso 1 1 calc R . .
C52 C -0.0003(4) 0.9455(4) 0.3992(12) 0.159(6) Uani 0.636(11) 1 d PDU A 1
H52A H -0.0125 0.9560 0.3710 0.238 Uiso 0.636(11) 1 calc PR A 1
H52B H 0.0131 0.9586 0.4575 0.238 Uiso 0.636(11) 1 calc PR A 1
H52C H -0.0163 0.9226 0.4211 0.238 Uiso 0.636(11) 1 calc PR A 1
C53 C 0.0221(3) 0.9445(3) 0.3206(9) 0.138(3) Uani 0.636(11) 1 d PGDU A 1
C54 C 0.0230(3) 0.9574(3) 0.2245(10) 0.138(3) Uani 0.636(11) 1 d PGDU A 1
H54A H 0.0093 0.9668 0.2096 0.166 Uiso 0.636(11) 1 calc PR A 1
C55 C 0.0440(4) 0.9565(4) 0.1503(8) 0.129(4) Uani 0.636(11) 1 d PGDU A 1
H55A H 0.0446 0.9653 0.0847 0.154 Uiso 0.636(11) 1 calc PR A 1
C56 C 0.0640(4) 0.9426(4) 0.1721(10) 0.118(4) Uani 0.636(11) 1 d PGDU A 1
H56A H 0.0783 0.9420 0.1214 0.142 Uiso 0.636(11) 1 calc PR A 1
C57 C 0.0631(4) 0.9297(4) 0.2682(11) 0.118(4) Uani 0.636(11) 1 d PGDU A 1
H57A H 0.0768 0.9203 0.2831 0.142 Uiso 0.636(11) 1 calc PR A 1
C58 C 0.0421(4) 0.9306(4) 0.3424(8) 0.115(4) Uani 0.636(11) 1 d PGDU A 1
H58A H 0.0415 0.9218 0.4081 0.138 Uiso 0.636(11) 1 calc PR A 1
C52' C 0.0224(7) 0.9760(7) 0.0879(19) 0.153(10) Uani 0.364(11) 1 d PDU A 2
H52D H 0.0331 0.9754 0.0243 0.230 Uiso 0.364(11) 1 calc PR A 2
H52E H 0.0296 0.9993 0.1054 0.230 Uiso 0.364(11) 1 calc PR A 2
H52F H -0.0020 0.9635 0.0796 0.230 Uiso 0.364(11) 1 calc PR A 2
C53' C 0.0323(5) 0.9606(5) 0.1709(14) 0.123(4) Uani 0.364(11) 1 d PGDU A 2
C54' C 0.0542(6) 0.9489(7) 0.1501(14) 0.117(4) Uani 0.364(11) 1 d PGDU A 2
H54B H 0.0629 0.9508 0.0835 0.141 Uiso 0.364(11) 1 calc PR A 2
C55' C 0.0636(7) 0.9345(8) 0.227(2) 0.112(4) Uani 0.364(11) 1 d PGDU A 2
H55B H 0.0785 0.9265 0.2127 0.134 Uiso 0.364(11) 1 calc PR A 2
C56' C 0.0509(7) 0.9318(7) 0.3245(17) 0.119(4) Uani 0.364(11) 1 d PGDU A 2
H56B H 0.0573 0.9220 0.3769 0.142 Uiso 0.364(11) 1 calc PR A 2
C57' C 0.0290(7) 0.9435(7) 0.3452(13) 0.128(4) Uani 0.364(11) 1 d PGDU A 2
H57B H 0.0204 0.9416 0.4119 0.153 Uiso 0.364(11) 1 calc PR A 2
C58' C 0.0197(5) 0.9579(6) 0.2684(16) 0.141(4) Uani 0.364(11) 1 d PGDU A 2
H58B H 0.0047 0.9659 0.2826 0.170 Uiso 0.364(11) 1 calc PRU A 2

loop_
_atom_site_aniso_label
_atom_site_aniso_U_11
_atom_site_aniso_U_22
_atom_site_aniso_U_33
_atom_site_aniso_U_23
_atom_site_aniso_U_13
_atom_site_aniso_U_12
S1 0.0288(7) 0.0276(7) 0.0251(7) -0.0009(6) -0.0041(6) 0.0135(6)
S2 0.0270(7) 0.0335(7) 0.0256(7) -0.0007(6) -0.0012(6) 0.0162(6)
Al1 0.0252(8) 0.0248(8) 0.0237(9) -0.0011(7) -0.0007(7) 0.0119(7)
O1 0.0271(19) 0.0253(18) 0.031(2) -0.0052(16) -0.0095(16) 0.0123(16)
O2 0.037(2) 0.042(2) 0.024(2) 0.0019(17) -0.0026(17) 0.0189(18)
O3 0.033(2) 0.0266(19) 0.029(2) -0.0006(16) -0.0043(16) 0.0160(16)
O4 0.032(2) 0.057(3) 0.030(2) -0.0032(19) 0.0005(17) 0.028(2)
O5 0.039(2) 0.048(2) 0.027(2) 0.0007(18) 0.0081(18) 0.021(2)
N1 0.027(2) 0.024(2) 0.023(2) -0.0003(18) -0.0039(19) 0.0134(19)
N2 0.028(2) 0.026(2) 0.024(2) 0.0003(19) -0.0065(19) 0.0130(19)
C1 0.023(3) 0.026(3) 0.031(3) 0.001(2) -0.005(2) 0.009(2)
C2 0.038(3) 0.039(3) 0.042(4) -0.013(3) -0.005(3) 0.017(3)
C3 0.044(4) 0.045(4) 0.048(4) -0.019(3) -0.015(3) 0.020(3)
C4 0.032(3) 0.042(3) 0.046(4) -0.004(3) -0.010(3) 0.014(3)
C5 0.037(3) 0.057(4) 0.050(4) -0.022(3) -0.008(3) 0.023(3)
C6 0.034(3) 0.053(4) 0.037(4) -0.018(3) -0.009(3) 0.017(3)
C7 0.032(3) 0.060(4) 0.076(5) -0.017(4) -0.015(3) 0.016(3)
C8 0.049(3) 0.033(3) 0.023(3) -0.002(2) -0.007(3) 0.026(3)
C9 0.050(4) 0.033(3) 0.030(3) -0.005(3) -0.008(3) 0.021(3)
C10 0.073(5) 0.028(3) 0.044(4) 0.002(3) -0.004(4) 0.021(3)
C11 0.099(6) 0.041(4) 0.035(4) -0.010(3) -0.009(4) 0.043(4)
C12 0.083(5) 0.051(4) 0.031(4) -0.008(3) 0.000(3) 0.047(4)
C13 0.057(4) 0.041(3) 0.024(3) -0.004(3) -0.008(3) 0.034(3)
C14 0.046(4) 0.033(3) 0.037(4) 0.002(3) -0.001(3) 0.016(3)
C15 0.084(5) 0.059(4) 0.036(4) 0.010(3) 0.009(4) 0.041(4)
C16 0.049(4) 0.048(4) 0.078(6) 0.001(4) 0.001(4) 0.009(3)
C17 0.050(4) 0.046(3) 0.030(3) -0.002(3) 0.001(3) 0.031(3)
C18 0.062(4) 0.065(4) 0.036(4) -0.002(3) 0.005(3) 0.042(4)
C19 0.056(4) 0.062(4) 0.045(4) -0.010(3) -0.004(3) 0.044(4)
C20 0.029(3) 0.031(3) 0.024(3) -0.003(2) -0.008(2) 0.016(2)
C21 0.027(3) 0.039(3) 0.030(3) 0.008(3) 0.003(2) 0.014(3)
C22 0.033(3) 0.041(3) 0.023(3) 0.000(2) 0.002(2) 0.016(3)
C23 0.033(3) 0.040(3) 0.030(3) -0.004(3) -0.007(3) 0.022(3)
C24 0.031(3) 0.032(3) 0.040(4) -0.006(3) -0.003(3) 0.010(3)
C25 0.028(3) 0.036(3) 0.029(3) 0.000(3) 0.003(2) 0.014(3)
C26 0.043(4) 0.062(4) 0.034(4) -0.012(3) -0.011(3) 0.030(3)
C27 0.028(3) 0.027(3) 0.022(3) 0.002(2) -0.006(2) 0.010(2)
C28 0.024(3) 0.028(3) 0.029(3) -0.001(2) -0.006(2) 0.006(2)
C29 0.038(3) 0.035(3) 0.038(4) -0.003(3) -0.010(3) 0.015(3)
C30 0.037(3) 0.028(3) 0.046(4) 0.006(3) -0.008(3) 0.004(3)
C31 0.032(3) 0.046(4) 0.030(3) 0.011(3) -0.001(3) 0.011(3)
C32 0.030(3) 0.037(3) 0.027(3) 0.001(3) -0.004(2) 0.012(3)
C33 0.032(3) 0.026(3) 0.039(3) 0.000(2) -0.001(3) 0.012(2)
C34 0.045(3) 0.038(3) 0.037(4) -0.008(3) -0.004(3) 0.021(3)
C35 0.041(3) 0.041(3) 0.049(4) -0.002(3) -0.004(3) 0.020(3)
C36 0.035(3) 0.047(3) 0.026(3) 0.006(3) 0.003(3) 0.018(3)
C37 0.046(4) 0.071(5) 0.032(4) 0.004(3) 0.003(3) 0.032(3)
C38 0.040(3) 0.047(4) 0.033(3) 0.004(3) 0.001(3) 0.020(3)
C39 0.046(4) 0.059(4) 0.042(4) -0.003(3) -0.003(3) 0.025(3)
C40 0.030(3) 0.063(4) 0.032(4) -0.011(3) 0.007(3) 0.018(3)
C41 0.051(4) 0.063(5) 0.070(5) -0.004(4) -0.007(4) 0.035(4)
C42 0.051(4) 0.064(5) 0.054(5) 0.002(4) -0.015(4) 0.026(4)
C43 0.044(4) 0.082(5) 0.029(4) 0.000(4) 0.000(3) 0.035(4)
C44 0.059(5) 0.061(5) 0.049(5) -0.007(4) -0.012(4) 0.022(4)
C45 0.056(4) 0.071(5) 0.044(4) 0.021(4) -0.001(3) 0.031(4)
C46 0.035(3) 0.055(4) 0.032(3) -0.008(3) -0.003(3) 0.023(3)
C47 0.083(6) 0.053(4) 0.059(5) -0.023(4) -0.029(4) 0.035(4)
C48 0.120(8) 0.089(7) 0.098(7) -0.033(6) -0.034(7) 0.078(7)
C49 0.083(7) 0.159(11) 0.088(7) -0.040(7) -0.023(6) 0.090(8)
C50 0.039(5) 0.135(9) 0.082(7) -0.011(7) 0.001(4) 0.017(6)
C51 0.064(5) 0.061(5) 0.052(5) 0.005(4) -0.007(4) 0.018(4)
C52 0.152(9) 0.155(9) 0.155(9) -0.022(7) 0.024(7) 0.065(7)
C53 0.138(3) 0.138(3) 0.138(3) -0.0003(10) -0.0003(10) 0.0686(15)
C54 0.138(5) 0.130(4) 0.136(5) 0.005(4) -0.007(4) 0.059(4)
C55 0.125(5) 0.112(5) 0.127(5) 0.002(5) -0.008(5) 0.043(4)
C56 0.116(5) 0.099(5) 0.119(5) -0.009(5) -0.004(5) 0.037(4)
C57 0.116(5) 0.102(5) 0.122(6) -0.011(5) -0.012(5) 0.044(4)
C58 0.117(5) 0.109(5) 0.121(5) -0.008(4) -0.006(5) 0.058(4)
C52' 0.150(12) 0.146(12) 0.153(12) -0.003(9) -0.004(9) 0.065(8)
C53' 0.124(5) 0.115(5) 0.129(5) 0.001(5) -0.006(5) 0.059(4)
C54' 0.117(6) 0.103(5) 0.122(6) 0.000(5) -0.008(5) 0.048(4)
C55' 0.114(5) 0.097(5) 0.114(6) -0.003(5) -0.013(5) 0.045(4)
C56' 0.119(5) 0.107(5) 0.119(6) -0.008(5) -0.007(5) 0.049(4)
C57' 0.128(5) 0.123(5) 0.129(5) -0.005(5) -0.006(5) 0.060(4)
C58' 0.142(5) 0.135(5) 0.141(5) 0.000(4) -0.005(4) 0.063(4)

loop_
_atom_type_symbol
_atom_type_description
_atom_type_scat_dispersion_real
_atom_type_scat_dispersion_imag
_atom_type_scat_source
C C 0.0033 0.0016 'International Tables Vol C Tables 4.2.6.8 and 6.1.1.4'
H H 0.0000 0.0000 'International Tables Vol C Tables 4.2.6.8 and 6.1.1.4'
N N 0.0061 0.0033 'International Tables Vol C Tables 4.2.6.8 and 6.1.1.4'
O O 0.0106 0.0060 'International Tables Vol C Tables 4.2.6.8 and 6.1.1.4'
Al Al 0.0645 0.0514 'International Tables Vol C Tables 4.2.6.8 and 6.1.1.4'
S S 0.1246 0.1234 'International Tables Vol C Tables 4.2.6.8 and 6.1.1.4'

loop_
_geom_angle_atom_site_label_1
_geom_angle_atom_site_label_2
_geom_angle_atom_site_label_3
_geom_angle
O2 S1 O1 117.4(2)
O2 S1 N1 115.9(2)
O1 S1 N1 95.9(2)
O2 S1 C1 106.4(2)
O1 S1 C1 107.3(2)
N1 S1 C1 113.7(2)
O2 S1 Al1 130.68(16)
O1 S1 Al1 49.03(13)
N1 S1 Al1 46.90(15)
C1 S1 Al1 122.93(19)
O4 S2 O3 117.7(2)
O4 S2 N2 116.6(2)
O3 S2 N2 96.5(2)
O4 S2 C20 106.7(2)
O3 S2 C20 107.0(2)
N2 S2 C20 112.0(2)
O4 S2 Al1 136.16(17)
O3 S2 Al1 49.07(13)
N2 S2 Al1 47.54(15)
C20 S2 Al1 117.13(18)
O5 Al1 N1 121.6(2)
O5 Al1 N2 111.9(2)
N1 Al1 N2 126.51(19)
O5 Al1 O3 101.97(18)
N1 Al1 O3 95.03(16)
N2 Al1 O3 72.90(16)
O5 Al1 O1 104.78(18)
N1 Al1 O1 72.90(16)
N2 Al1 O1 94.72(17)
O3 Al1 O1 153.14(17)
O5 Al1 S2 109.02(15)
N1 Al1 S2 116.16(14)
N2 Al1 S2 37.84(12)
O3 Al1 S2 35.16(10)
O1 Al1 S2 129.42(13)
O5 Al1 S1 119.48(15)
N1 Al1 S1 37.76(12)
N2 Al1 S1 113.49(14)
O3 Al1 S1 128.15(12)
O1 Al1 S1 35.16(10)
S2 Al1 S1 131.38(7)
S1 O1 Al1 95.82(18)
S2 O3 Al1 95.77(18)
C39 O5 Al1 146.3(4)
C8 N1 S1 120.2(3)
C8 N1 Al1 144.0(3)
S1 N1 Al1 95.3(2)
C27 N2 S2 121.0(3)
C27 N2 Al1 144.4(3)
S2 N2 Al1 94.6(2)
C6 C1 C2 120.7(5)
C6 C1 S1 120.8(4)
C2 C1 S1 118.5(4)
C3 C2 C1 118.9(5)
C3 C2 H2 120.6
C1 C2 H2 120.6
C2 C3 C4 121.7(6)
C2 C3 H3 119.1
C4 C3 H3 119.1
C3 C4 C5 118.4(5)
C3 C4 C7 121.7(6)
C5 C4 C7 119.9(6)
C4 C5 C6 120.9(6)
C4 C5 H5 119.6
C6 C5 H5 119.6
C1 C6 C5 119.4(5)
C1 C6 H6 120.3
C5 C6 H6 120.3
C4 C7 H7A 109.5
C4 C7 H7B 109.5
H7A C7 H7B 109.5
C4 C7 H7C 109.5
H7A C7 H7C 109.5
H7B C7 H7C 109.5
C9 C8 C13 121.6(5)
C9 C8 N1 117.9(5)
C13 C8 N1 120.4(5)
C10 C9 C8 117.8(6)
C10 C9 C14 119.3(5)
C8 C9 C14 122.8(5)
C11 C10 C9 121.4(6)
C11 C10 H10 119.3
C9 C10 H10 119.3
C10 C11 C12 119.9(6)
C10 C11 H11 120.1
C12 C11 H11 120.1
C11 C12 C13 121.6(6)
C11 C12 H12 119.2
C13 C12 H12 119.2
C12 C13 C8 117.5(6)
C12 C13 C17 119.2(5)
C8 C13 C17 123.2(5)
C9 C14 C15 109.2(5)
C9 C14 C16 113.3(5)
C15 C14 C16 110.9(5)
C9 C14 H14 107.7
C15 C14 H14 107.7
C16 C14 H14 107.7
C14 C15 H15A 109.5
C14 C15 H15B 109.5
H15A C15 H15B 109.5
C14 C15 H15C 109.5
H15A C15 H15C 109.5
H15B C15 H15C 109.5
C14 C16 H16A 109.5
C14 C16 H16B 109.5
H16A C16 H16B 109.5
C14 C16 H16C 109.5
H16A C16 H16C 109.5
H16B C16 H16C 109.5
C13 C17 C18 111.4(5)
C13 C17 C19 109.8(5)
C18 C17 C19 110.3(5)
C13 C17 H17 108.4
C18 C17 H17 108.4
C19 C17 H17 108.4
C17 C18 H18A 109.5
C17 C18 H18B 109.5
H18A C18 H18B 109.5
C17 C18 H18C 109.5
H18A C18 H18C 109.5
H18B C18 H18C 109.5
C17 C19 H19A 109.5
C17 C19 H19B 109.5
H19A C19 H19B 109.5
C17 C19 H19C 109.5
H19A C19 H19C 109.5
H19B C19 H19C 109.5
C25 C20 C21 120.5(5)
C25 C20 S2 119.1(4)
C21 C20 S2 120.4(4)
C22 C21 C20 119.2(5)
C22 C21 H21 120.4
C20 C21 H21 120.4
C21 C22 C23 121.5(5)
C21 C22 H22 119.3
C23 C22 H22 119.3
C22 C23 C24 118.2(5)
C22 C23 C26 121.0(5)
C24 C23 C26 120.8(5)
C25 C24 C23 121.5(5)
C25 C24 H24 119.3
C23 C24 H24 119.3
C24 C25 C20 119.0(5)
C24 C25 H25 120.5
C20 C25 H25 120.5
C23 C26 H26A 109.5
C23 C26 H26B 109.5
H26A C26 H26B 109.5
C23 C26 H26C 109.5
H26A C26 H26C 109.5
H26B C26 H26C 109.5
C28 C27 C32 121.7(5)
C28 C27 N2 118.8(4)
C32 C27 N2 119.4(5)
C29 C28 C27 117.8(5)
C29 C28 C33 119.2(5)
C27 C28 C33 123.0(5)
C30 C29 C28 121.8(6)
C30 C29 H29 119.1
C28 C29 H29 119.1
C29 C30 C31 119.5(5)
C29 C30 H30 120.2
C31 C30 H30 120.2
C30 C31 C32 121.9(5)
C30 C31 H31 119.0
C32 C31 H31 119.0
C31 C32 C27 117.1(5)
C31 C32 C36 118.8(5)
C27 C32 C36 124.1(5)
C28 C33 C34 112.3(4)
C28 C33 C35 109.5(5)
C34 C33 C35 110.0(5)
C28 C33 H33 108.3
C34 C33 H33 108.3
C35 C33 H33 108.3
C33 C34 H34A 109.5
C33 C34 H34B 109.5
H34A C34 H34B 109.5
C33 C34 H34C 109.5
H34A C34 H34C 109.5
H34B C34 H34C 109.5
C33 C35 H35A 109.5
C33 C35 H35B 109.5
H35A C35 H35B 109.5
C33 C35 H35C 109.5
H35A C35 H35C 109.5
H35B C35 H35C 109.5
C32 C36 C37 113.4(5)
C32 C36 C38 108.9(5)
C37 C36 C38 111.2(5)
C32 C36 H36 107.7
C37 C36 H36 107.7
C38 C36 H36 107.7
C36 C37 H37A 109.5
C36 C37 H37B 109.5
H37A C37 H37B 109.5
C36 C37 H37C 109.5
H37A C37 H37C 109.5
H37B C37 H37C 109.5
C36 C38 H38A 109.5
C36 C38 H38B 109.5
H38A C38 H38B 109.5
C36 C38 H38C 109.5
H38A C38 H38C 109.5
H38B C38 H38C 109.5
O5 C39 C46 111.9(5)
O5 C39 C40 111.5(5)
C46 C39 C40 109.0(5)
O5 C39 H39 108.1
C46 C39 H39 108.1
C40 C39 H39 108.1
C41 C40 C45 119.8(6)
C41 C40 C39 120.5(6)
C45 C40 C39 119.6(6)
C40 C41 C42 120.5(7)
C40 C41 H41 119.7
C42 C41 H41 119.7
C43 C42 C41 121.5(7)
C43 C42 H42 119.2
C41 C42 H42 119.2
C42 C43 C44 119.4(6)
C42 C43 H43 120.3
C44 C43 H43 120.3
C43 C44 C45 119.3(7)
C43 C44 H44 120.3
C45 C44 H44 120.3
C40 C45 C44 119.4(6)
C40 C45 H45 120.3
C44 C45 H45 120.3
C47 C46 C51 120.9(7)
C47 C46 C39 122.4(6)
C51 C46 C39 116.7(6)
C46 C47 C48 121.4(8)
C46 C47 H47 119.3
C48 C47 H47 119.3
C47 C48 C49 121.5(9)
C47 C48 H48 119.3
C49 C48 H48 119.3
C48 C49 C50 121.0(8)
C48 C49 H49 119.5
C50 C49 H49 119.5
C49 C50 C51 116.4(8)
C49 C50 H50 121.8
C51 C50 H50 121.8
C46 C51 C50 118.8(7)
C46 C51 H51 120.6
C50 C51 H51 120.6
C53 C52 H52A 109.5
C53 C52 H52B 109.5
H52A C52 H52B 109.5
C53 C52 H52C 109.5
H52A C52 H52C 109.5
H52B C52 H52C 109.5
C54 C53 C58 120.0
C54 C53 C52 119.7(7)
C58 C53 C52 120.3(7)
C55 C54 C53 120.0
C55 C54 H54A 120.0
C53 C54 H54A 120.0
C54 C55 C56 120.0
C54 C55 H55A 120.0
C56 C55 H55A 120.0
C57 C56 C55 120.0
C57 C56 H56A 120.0
C55 C56 H56A 120.0
C56 C57 C58 120.0
C56 C57 H57A 120.0
C58 C57 H57A 120.0
C57 C58 C53 120.0
C57 C58 H58A 120.0
C53 C58 H58A 120.0
C53' C52' H52D 109.5
C53' C52' H52E 109.5
H52D C52' H52E 109.5
C53' C52' H52F 109.5
H52D C52' H52F 109.5
H52E C52' H52F 109.5
C54' C53' C58' 120.0
C54' C53' C52' 119.6(8)
C58' C53' C52' 120.4(8)
C55' C54' C53' 120.0
C55' C54' H54B 120.0
C53' C54' H54B 120.0
C54' C55' C56' 120.0
C54' C55' H55B 120.0
C56' C55' H55B 120.0
C55' C56' C57' 120.0
C55' C56' H56B 120.0
C57' C56' H56B 120.0
C58' C57' C56' 120.0
C58' C57' H57B 120.0
C56' C57' H57B 120.0
C57' C58' C53' 120.0
C57' C58' H58B 120.0
C53' C58' H58B 120.0

loop_
_geom_bond_atom_site_label_1
_geom_bond_atom_site_label_2
_geom_bond_distance
S1 O2 1.433(4)
S1 O1 1.499(3)
S1 N1 1.593(4)
S1 C1 1.759(5)
S1 Al1 2.590(2)
S2 O4 1.430(4)
S2 O3 1.496(4)
S2 N2 1.591(4)
S2 C20 1.752(5)
S2 Al1 2.585(2)
Al1 O5 1.699(4)
Al1 N1 1.899(4)
Al1 N2 1.914(4)
Al1 O3 1.963(4)
Al1 O1 1.966(4)
O5 C39 1.372(7)
N1 C8 1.455(6)
N2 C27 1.450(6)
C1 C6 1.372(7)
C1 C2 1.389(7)
C2 C3 1.379(8)
C2 H2 0.9500
C3 C4 1.379(8)
C3 H3 0.9500
C4 C5 1.385(8)
C4 C7 1.514(8)
C5 C6 1.391(8)
C5 H5 0.9500
C6 H6 0.9500
C7 H7A 0.9800
C7 H7B 0.9800
C7 H7C 0.9800
C8 C9 1.405(8)
C8 C13 1.408(8)
C9 C10 1.403(8)
C9 C14 1.514(8)
C10 C11 1.373(9)
C10 H10 0.9500
C11 C12 1.381(9)
C11 H11 0.9500
C12 C13 1.398(8)
C12 H12 0.9500
C13 C17 1.520(8)
C14 C15 1.535(8)
C14 C16 1.540(8)
C14 H14 1.0000
C15 H15A 0.9800
C15 H15B 0.9800
C15 H15C 0.9800
C16 H16A 0.9800
C16 H16B 0.9800
C16 H16C 0.9800
C17 C18 1.531(8)
C17 C19 1.539(8)
C17 H17 1.0000
C18 H18A 0.9800
C18 H18B 0.9800
C18 H18C 0.9800
C19 H19A 0.9800
C19 H19B 0.9800
C19 H19C 0.9800
C20 C25 1.388(7)
C20 C21 1.394(7)
C21 C22 1.382(7)
C21 H21 0.9500
C22 C23 1.383(7)
C22 H22 0.9500
C23 C24 1.397(8)
C23 C26 1.499(7)
C24 C25 1.384(7)
C24 H24 0.9500
C25 H25 0.9500
C26 H26A 0.9800
C26 H26B 0.9800
C26 H26C 0.9800
C27 C28 1.409(7)
C27 C32 1.412(7)
C28 C29 1.395(7)
C28 C33 1.513(7)
C29 C30 1.379(8)
C29 H29 0.9500
C30 C31 1.381(8)
C30 H30 0.9500
C31 C32 1.405(7)
C31 H31 0.9500
C32 C36 1.507(8)
C33 C34 1.530(7)
C33 C35 1.543(7)
C33 H33 1.0000
C34 H34A 0.9800
C34 H34B 0.9800
C34 H34C 0.9800
C35 H35A 0.9800
C35 H35B 0.9800
C35 H35C 0.9800
C36 C37 1.523(8)
C36 C38 1.539(7)
C36 H36 1.0000
C37 H37A 0.9800
C37 H37B 0.9800
C37 H37C 0.9800
C38 H38A 0.9800
C38 H38B 0.9800
C38 H38C 0.9800
C39 C46 1.534(8)
C39 C40 1.542(8)
C39 H39 1.0000
C40 C41 1.358(9)
C40 C45 1.387(9)
C41 C42 1.369(9)
C41 H41 0.9500
C42 C43 1.363(9)
C42 H42 0.9500
C43 C44 1.379(9)
C43 H43 0.9500
C44 C45 1.414(9)
C44 H44 0.9500
C45 H45 0.9500
C46 C47 1.330(9)
C46 C51 1.387(9)
C47 C48 1.339(11)
C47 H47 0.9500
C48 C49 1.350(13)
C48 H48 0.9500
C49 C50 1.399(13)
C49 H49 0.9500
C50 C51 1.445(12)
C50 H50 0.9500
C51 H51 0.9500
C52 C53 1.479(8)
C52 H52A 0.9800
C52 H52B 0.9800
C52 H52C 0.9800
C53 C54 1.3900
C53 C58 1.3900
C54 C55 1.3900
C54 H54A 0.9500
C55 C56 1.3900
C55 H55A 0.9500
C56 C57 1.3900
C56 H56A 0.9500
C57 C58 1.3900
C57 H57A 0.9500
C58 H58A 0.9500
C52' C53' 1.495(9)
C52' H52D 0.9800
C52' H52E 0.9800
C52' H52F 0.9800
C53' C54' 1.3900
C53' C58' 1.3900
C54' C55' 1.3900
C54' H54B 0.9500
C55' C56' 1.3900
C55' H55B 0.9500
C56' C57' 1.3900
C56' H56B 0.9500
C57' C58' 1.3900
C57' H57B 0.9500
C58' H58B 0.9500

loop_
_geom_torsion_atom_site_label_1
_geom_torsion_atom_site_label_2
_geom_torsion_atom_site_label_3
_geom_torsion_atom_site_label_4
_geom_torsion
O4 S2 Al1 O5 173.0(3)
O3 S2 Al1 O5 83.8(2)
N2 S2 Al1 O5 -101.5(3)
C20 S2 Al1 O5 -5.7(3)
O4 S2 Al1 N1 31.1(3)
O3 S2 Al1 N1 -58.1(2)
N2 S2 Al1 N1 116.6(3)
C20 S2 Al1 N1 -147.6(2)
O4 S2 Al1 N2 -85.6(3)
O3 S2 Al1 N2 -174.8(3)
C20 S2 Al1 N2 95.8(3)
O4 S2 Al1 O3 89.2(3)
N2 S2 Al1 O3 174.8(3)
C20 S2 Al1 O3 -89.4(3)
O4 S2 Al1 O1 -57.8(3)
O3 S2 Al1 O1 -147.0(2)
N2 S2 Al1 O1 27.8(3)
C20 S2 Al1 O1 123.6(2)
O4 S2 Al1 S1 -11.1(3)
O3 S2 Al1 S1 -100.3(2)
N2 S2 Al1 S1 74.4(2)
C20 S2 Al1 S1 170.2(2)
O2 S1 Al1 O5 166.2(3)
O1 S1 Al1 O5 72.9(2)
N1 S1 Al1 O5 -104.7(3)
C1 S1 Al1 O5 -11.8(3)
O2 S1 Al1 N1 -89.1(3)
O1 S1 Al1 N1 177.6(3)
C1 S1 Al1 N1 92.9(3)
O2 S1 Al1 N2 30.8(3)
O1 S1 Al1 N2 -62.5(2)
N1 S1 Al1 N2 119.9(3)
C1 S1 Al1 N2 -147.2(2)
O2 S1 Al1 O3 -55.4(3)
O1 S1 Al1 O3 -148.7(2)
N1 S1 Al1 O3 33.7(2)
C1 S1 Al1 O3 126.5(2)
O2 S1 Al1 O1 93.3(3)
N1 S1 Al1 O1 -177.6(3)
C1 S1 Al1 O1 -84.7(3)
O2 S1 Al1 S2 -9.3(2)
O1 S1 Al1 S2 -102.6(2)
N1 S1 Al1 S2 79.8(2)
C1 S1 Al1 S2 172.6(2)
O2 S1 O1 Al1 -121.5(2)
N1 S1 O1 Al1 1.8(2)
C1 S1 O1 Al1 118.9(2)
O5 Al1 O1 S1 -120.6(2)
N1 Al1 O1 S1 -1.54(18)
N2 Al1 O1 S1 125.3(2)
O3 Al1 O1 S1 64.6(4)
S2 Al1 O1 S1 108.60(17)
O4 S2 O3 Al1 -128.5(2)
N2 S2 O3 Al1 -3.9(2)
C20 S2 O3 Al1 111.5(2)
O5 Al1 O3 S2 -106.1(2)
N1 Al1 O3 S2 130.1(2)
N2 Al1 O3 S2 3.36(18)
O1 Al1 O3 S2 68.7(4)
S1 Al1 O3 S2 110.14(17)
N1 Al1 O5 C39 13.7(8)
N2 Al1 O5 C39 -166.1(7)
O3 Al1 O5 C39 -89.9(7)
O1 Al1 O5 C39 92.5(7)
S2 Al1 O5 C39 -125.7(7)
S1 Al1 O5 C39 57.8(7)
O2 S1 N1 C8 -51.3(5)
O1 S1 N1 C8 -175.7(4)
C1 S1 N1 C8 72.5(4)
Al1 S1 N1 C8 -173.8(5)
O2 S1 N1 Al1 122.6(2)
O1 S1 N1 Al1 -1.8(2)
C1 S1 N1 Al1 -113.7(2)
O5 Al1 N1 C8 -90.5(6)
N2 Al1 N1 C8 89.3(6)
O3 Al1 N1 C8 16.9(6)
O1 Al1 N1 C8 172.4(6)
S2 Al1 N1 C8 46.3(6)
S1 Al1 N1 C8 170.9(7)
O5 Al1 N1 S1 98.6(2)
N2 Al1 N1 S1 -81.6(3)
O3 Al1 N1 S1 -154.04(19)
O1 Al1 N1 S1 1.45(17)
S2 Al1 N1 S1 -124.64(15)
O4 S2 N2 C27 -51.8(5)
O3 S2 N2 C27 -177.3(4)
C20 S2 N2 C27 71.4(4)
Al1 S2 N2 C27 178.7(5)
O4 S2 N2 Al1 129.5(2)
O3 S2 N2 Al1 4.0(2)
C20 S2 N2 Al1 -107.3(2)
O5 Al1 N2 C27 -84.9(6)
N1 Al1 N2 C27 95.3(6)
O3 Al1 N2 C27 178.7(6)
O1 Al1 N2 C27 23.1(6)
S2 Al1 N2 C27 -178.1(7)
S1 Al1 N2 C27 53.9(6)
O5 Al1 N2 S2 93.2(2)
N1 Al1 N2 S2 -86.6(3)
O3 Al1 N2 S2 -3.16(17)
O1 Al1 N2 S2 -158.82(19)
S1 Al1 N2 S2 -127.98(15)
O2 S1 C1 C6 -142.9(5)
O1 S1 C1 C6 -16.4(5)
N1 S1 C1 C6 88.3(5)
Al1 S1 C1 C6 35.5(5)
O2 S1 C1 C2 35.6(5)
O1 S1 C1 C2 162.1(4)
N1 S1 C1 C2 -93.1(5)
Al1 S1 C1 C2 -145.9(4)
C6 C1 C2 C3 0.2(9)
S1 C1 C2 C3 -178.3(5)
C1 C2 C3 C4 0.2(10)
C2 C3 C4 C5 -0.3(10)
C2 C3 C4 C7 177.9(6)
C3 C4 C5 C6 0.0(10)
C7 C4 C5 C6 -178.3(6)
C2 C1 C6 C5 -0.6(9)
S1 C1 C6 C5 177.9(5)
C4 C5 C6 C1 0.5(10)
S1 N1 C8 C9 -102.9(5)
Al1 N1 C8 C9 87.5(7)
S1 N1 C8 C13 78.9(6)
Al1 N1 C8 C13 -90.7(7)
C13 C8 C9 C10 -4.3(8)
N1 C8 C9 C10 177.5(5)
C13 C8 C9 C14 171.8(5)
N1 C8 C9 C14 -6.4(8)
C8 C9 C10 C11 1.4(9)
C14 C9 C10 C11 -174.8(6)
C9 C10 C11 C12 1.1(10)
C10 C11 C12 C13 -0.8(10)
C11 C12 C13 C8 -2.0(9)
C11 C12 C13 C17 174.1(6)
C9 C8 C13 C12 4.6(8)
N1 C8 C13 C12 -177.3(5)
C9 C8 C13 C17 -171.3(5)
N1 C8 C13 C17 6.8(8)
C10 C9 C14 C15 68.0(7)
C8 C9 C14 C15 -108.0(6)
C10 C9 C14 C16 -56.2(7)
C8 C9 C14 C16 127.8(6)
C12 C13 C17 C18 57.8(7)
C8 C13 C17 C18 -126.4(6)
C12 C13 C17 C19 -64.7(7)
C8 C13 C17 C19 111.1(6)
O4 S2 C20 C25 29.5(5)
O3 S2 C20 C25 156.3(4)
N2 S2 C20 C25 -99.2(4)
Al1 S2 C20 C25 -151.5(4)
O4 S2 C20 C21 -149.8(4)
O3 S2 C20 C21 -22.9(5)
N2 S2 C20 C21 81.6(5)
Al1 S2 C20 C21 29.2(5)
C25 C20 C21 C22 -0.5(8)
S2 C20 C21 C22 178.8(4)
C20 C21 C22 C23 -0.9(8)
C21 C22 C23 C24 2.2(8)
C21 C22 C23 C26 -178.0(5)
C22 C23 C24 C25 -2.0(8)
C26 C23 C24 C25 178.1(5)
C23 C24 C25 C20 0.7(8)
C21 C20 C25 C24 0.6(8)
S2 C20 C25 C24 -178.7(4)
S2 N2 C27 C28 -102.7(5)
Al1 N2 C27 C28 75.1(7)
S2 N2 C27 C32 79.2(5)
Al1 N2 C27 C32 -103.1(7)
C32 C27 C28 C29 -3.6(8)
N2 C27 C28 C29 178.3(4)
C32 C27 C28 C33 173.9(5)
N2 C27 C28 C33 -4.2(7)
C27 C28 C29 C30 0.1(8)
C33 C28 C29 C30 -177.5(5)
C28 C29 C30 C31 2.4(9)
C29 C30 C31 C32 -1.4(9)
C30 C31 C32 C27 -1.9(8)
C30 C31 C32 C36 174.6(5)
C28 C27 C32 C31 4.5(8)
N2 C27 C32 C31 -177.4(5)
C28 C27 C32 C36 -171.9(5)
N2 C27 C32 C36 6.3(8)
C29 C28 C33 C34 -60.0(6)
C27 C28 C33 C34 122.5(5)
C29 C28 C33 C35 62.5(6)
C27 C28 C33 C35 -115.0(6)
C31 C32 C36 C37 54.1(7)
C27 C32 C36 C37 -129.6(6)
C31 C32 C36 C38 -70.3(6)
C27 C32 C36 C38 106.0(6)
Al1 O5 C39 C46 -99.4(8)
Al1 O5 C39 C40 138.3(6)
O5 C39 C40 C41 -124.8(6)
C46 C39 C40 C41 111.2(7)
O5 C39 C40 C45 59.0(8)
C46 C39 C40 C45 -65.0(7)
C45 C40 C41 C42 -0.1(10)
C39 C40 C41 C42 -176.3(6)
C40 C41 C42 C43 1.1(10)
C41 C42 C43 C44 -1.6(10)
C42 C43 C44 C45 1.2(10)
C41 C40 C45 C44 -0.3(10)
C39 C40 C45 C44 176.0(6)
C43 C44 C45 C40 -0.2(10)
O5 C39 C46 C47 -33.5(8)
C40 C39 C46 C47 90.3(7)
O5 C39 C46 C51 146.6(6)
C40 C39 C46 C51 -89.6(7)
C51 C46 C47 C48 1.6(11)
C39 C46 C47 C48 -178.3(7)
C46 C47 C48 C49 0.0(13)
C47 C48 C49 C50 -2.2(15)
C48 C49 C50 C51 2.7(14)
C47 C46 C51 C50 -0.9(10)
C39 C46 C51 C50 179.0(6)
C49 C50 C51 C46 -1.2(12)
C58 C53 C54 C55 0.0
C52 C53 C54 C55 -179.97(9)
C53 C54 C55 C56 0.0
C54 C55 C56 C57 0.0
C55 C56 C57 C58 0.0
C56 C57 C58 C53 0.0
C54 C53 C58 C57 0.0
C52 C53 C58 C57 179.97(9)
C58' C53' C54' C55' 0.0
C52' C53' C54' C55' 180.00(9)
C53' C54' C55' C56' 0.0
C54' C55' C56' C57' 0.0
C55' C56' C57' C58' 0.0
C56' C57' C58' C53' 0.0
C54' C53' C58' C57' 0.0
C52' C53' C58' C57' 180.00(9)
